data_4511891
loop_
_publ_author_name
'Chen, Wei-Chao'
'Yan, Li-Kai'
'Wu, Cai-Xia'
'Wang, Xin-Long'
'Shao, Kui-Zhan'
'Su, Zhong-Min'
'Wang, En-Bo'

_publ_section_title
;
 Assembly of Keggin-/Dawson-type Polyoxotungstate Clusters with Different
 Metal Units and SeO32--Heteroanion Templates
;
_journal_issue 10
_journal_name_full 'Crystal Growth &amp; Design'
_journal_page_first 5099
_journal_paper_doi 10.1021/cg500719q
_journal_volume 14
_journal_year 2014
_chemical_formula_sum 'C20 H104 K N10 Na5 O136 Se4 W36'
_chemical_formula_weight 9749.62
_chemical_name_systematic
; 
 ? 
;
_space_group_IT_number 2
_symmetry_cell_setting triclinic
_symmetry_space_group_name_Hall '-P 1'
_symmetry_space_group_name_H-M 'P -1'
_atom_sites_solution_primary direct
_atom_sites_solution_secondary difmap
_audit_creation_method SHELXL-97
_cell_angle_alpha 107.4710(10)
_cell_angle_beta 97.6310(10)
_cell_angle_gamma 97.3190(10)
_cell_formula_units_Z 1
_cell_length_a 14.1071(12)
_cell_length_b 15.4752(13)
_cell_length_c 21.2067(17)
_cell_measurement_reflns_used 4247
_cell_measurement_temperature 296(2)
_cell_measurement_theta_max 27.9627
_cell_measurement_theta_min 2.2992
_cell_volume 4307.9(6)
_computing_cell_refinement 'RAPID AUTO'
_computing_data_collection 'RAPID AUTO'
_computing_data_reduction 'RAPID AUTO'
_computing_structure_refinement 'SHELXL-97 (Sheldrick, 1997)'
_computing_structure_solution 'SHELXS-97 (Sheldrick, 1990)'
_diffrn_ambient_temperature 296(2)
_diffrn_detector_area_resol_mean 0.01
_diffrn_measured_fraction_theta_full 0.989
_diffrn_measured_fraction_theta_max 0.989
_diffrn_measurement_device_type 'Bruker APEX area-detector diffractometer'
_diffrn_measurement_method '\f and \w scan'
_diffrn_radiation_monochromator graphite
_diffrn_radiation_source 'fine-focus sealed tube'
_diffrn_radiation_type MoK\a
_diffrn_radiation_wavelength 0.71073
_diffrn_reflns_av_R_equivalents 0.0381
_diffrn_reflns_av_sigmaI/netI 0.0790
_diffrn_reflns_limit_h_max 16
_diffrn_reflns_limit_h_min -15
_diffrn_reflns_limit_k_max 18
_diffrn_reflns_limit_k_min -16
_diffrn_reflns_limit_l_max 24
_diffrn_reflns_limit_l_min -25
_diffrn_reflns_number 22591
_diffrn_reflns_theta_full 25.00
_diffrn_reflns_theta_max 25.00
_diffrn_reflns_theta_min 1.95
_diffrn_standards_decay_% none
_diffrn_standards_interval_count 0
_diffrn_standards_interval_time 0
_diffrn_standards_number 0
_exptl_absorpt_coefficient_mu 24.898
_exptl_absorpt_correction_T_max 0.0788
_exptl_absorpt_correction_T_min 0.0707
_exptl_absorpt_correction_type numerical
_exptl_absorpt_process_details 'ABSCOR by T.Higashi    8 March, 1995'
_exptl_crystal_colour colorless
_exptl_crystal_density_diffrn 3.758
_exptl_crystal_density_method 'not measured'
_exptl_crystal_description needle
_exptl_crystal_F_000 4256
_exptl_crystal_size_max 0.24
_exptl_crystal_size_mid 0.23
_exptl_crystal_size_min 0.22
_platon_squeeze_details
;
;
_refine_diff_density_max 1.988
_refine_diff_density_min -2.226
_refine_diff_density_rms 0.343
_refine_ls_extinction_method none
_refine_ls_goodness_of_fit_ref 0.944
_refine_ls_hydrogen_treatment constr
_refine_ls_matrix_type full
_refine_ls_number_parameters 952
_refine_ls_number_reflns 15031
_refine_ls_number_restraints 272
_refine_ls_restrained_S_all 0.938
_refine_ls_R_factor_all 0.0720
_refine_ls_R_factor_gt 0.0422
_refine_ls_shift/su_max 0.005
_refine_ls_shift/su_mean 0.000
_refine_ls_structure_factor_coef Fsqd
_refine_ls_weighting_details 'calc w=1/[\s^2^(Fo^2^)+(0.0425P)^2^+0.0000P] where P=(Fo^2^+2Fc^2^)/3'
_refine_ls_weighting_scheme calc
_refine_ls_wR_factor_gt 0.0942
_refine_ls_wR_factor_ref 0.1020
_reflns_number_gt 10290
_reflns_number_total 15031
_reflns_threshold_expression >2sigma(I)
_cod_data_source_file cg500719q_si_003.cif
_cod_data_source_block 1
_cod_depositor_comments
;
The following automatic conversions were performed:

'_symmetry_cell_setting' value 'Triclinic' changed to 'triclinic'
according to
/home/saulius/struct/COD-crude-data--automatic-downloads/rss-feeds/ACS/lib/dictionaries/cif_core.dic
dictionary named 'cif_core.dic' version 2.4.2 from 2011-04-26.

Automatic conversion script
Id: cif_fix_values 2281 2013-09-26 08:29:07Z andrius 

 Adding full bibliography for 4511888--4511892.cif.
;
_cod_original_sg_symbol_H-M P-1
_cod_database_code 4511891

loop_
_symmetry_equiv_pos_as_xyz
'x, y, z'
'-x, -y, -z'

loop_
_atom_site_label
_atom_site_type_symbol
_atom_site_fract_x
_atom_site_fract_y
_atom_site_fract_z
_atom_site_U_iso_or_equiv
_atom_site_adp_type
_atom_site_occupancy
_atom_site_symmetry_multiplicity
_atom_site_calc_flag
_atom_site_refinement_flags
W1 W 0.87689(5) 0.19294(4) 0.04220(3) 0.01689(15) Uani 1 1 d .
W2 W 1.02342(5) -0.06685(4) 0.11632(3) 0.01504(15) Uani 1 1 d .
W3 W 0.76937(5) -0.02712(4) 0.05455(3) 0.01594(15) Uani 1 1 d .
W4 W 1.13642(5) -0.00872(5) 0.27792(3) 0.02028(16) Uani 1 1 d .
W5 W 1.13050(5) 0.15332(4) 0.10469(3) 0.01550(15) Uani 1 1 d .
W6 W 1.11667(5) 0.34203(5) 0.39737(4) 0.02495(17) Uani 1 1 d .
W7 W 1.24725(5) 0.22113(5) 0.26625(3) 0.02083(16) Uani 1 1 d .
W8 W 0.78336(5) 0.15500(5) 0.35877(3) 0.02187(16) Uani 1 1 d .
W9 W 1.00589(5) 0.11207(5) 0.40938(3) 0.02317(17) Uani 1 1 d .
W10 W 0.73585(5) 0.32105(5) 0.17618(4) 0.02184(16) Uani 1 1 d .
W11 W 0.62603(5) 0.09290(5) 0.18846(3) 0.01975(16) Uani 1 1 d .
W12 W 1.09252(5) 0.38397(4) 0.11245(4) 0.02205(17) Uani 1 1 d .
W13 W 0.80943(5) -0.19943(4) 0.14387(3) 0.01967(16) Uani 1 1 d .
W14 W 0.91593(5) -0.13540(5) 0.31126(4) 0.02318(17) Uani 1 1 d .
W15 W 0.88906(5) 0.37449(5) 0.34708(4) 0.02337(17) Uani 1 1 d .
W16 W 0.69034(5) -0.08643(5) 0.26541(4) 0.02249(17) Uani 1 1 d .
W17 W 1.20278(5) 0.45782(5) 0.27906(4) 0.02684(18) Uani 1 1 d .
W18 W 0.97032(5) 0.49166(4) 0.23361(4) 0.02494(17) Uani 1 1 d .
Se1 Se 0.89788(11) 0.04950(10) 0.23080(8) 0.0160(3) Uani 1 1 d .
Se2 Se 0.99685(11) 0.25582(10) 0.22012(8) 0.0167(4) Uani 1 1 d .
O1 O 0.6894(8) 0.1855(7) 0.4008(6) 0.029(3) Uani 1 1 d .
O2 O 0.5855(9) -0.1289(8) 0.2873(6) 0.034(3) Uani 1 1 d U
O3 O 0.9462(9) -0.2055(8) 0.3560(6) 0.035(3) Uani 1 1 d .
O4 O 0.8174(7) 0.0673(7) 0.0204(5) 0.015(2) Uani 1 1 d U
O5 O 1.1789(8) 0.1168(7) 0.0301(5) 0.020(3) Uani 1 1 d .
O6 O 1.1251(7) -0.0801(6) 0.1847(5) 0.016(2) Uani 1 1 d .
O7 O 0.6645(7) 0.2047(8) 0.1720(5) 0.023(3) Uani 1 1 d .
O8 O 1.1014(7) 0.0721(7) 0.3552(5) 0.021(3) Uani 1 1 d U
O9 O 0.9202(7) 0.1106(6) 0.3133(5) 0.017(2) Uani 1 1 d U
O10 O 0.9771(7) 0.3036(6) 0.0650(5) 0.016(2) Uani 1 1 d U
O11 O 0.7447(7) 0.0486(7) 0.1296(5) 0.018(2) Uani 1 1 d U
O12 O 1.0499(7) -0.1413(7) 0.0441(5) 0.019(2) Uani 1 1 d .
O13 O 1.1543(8) 0.2828(7) 0.1100(5) 0.022(3) Uani 1 1 d U
O14 O 0.7648(8) -0.1341(7) 0.0886(5) 0.021(3) Uani 1 1 d .
O15 O 0.8315(8) 0.2305(7) 0.1169(6) 0.025(3) Uani 1 1 d U
O16 O 1.0953(7) 0.2041(6) 0.2104(5) 0.014(2) Uani 1 1 d U
O17 O 1.1106(7) 0.0363(6) 0.1169(5) 0.015(2) Uani 1 1 d .
O18 O 0.7447(7) 0.1441(7) 0.2734(6) 0.022(3) Uani 1 1 d .
O19 O 0.8730(8) -0.2216(7) 0.2229(6) 0.025(3) Uani 1 1 d .
O20 O 0.9518(8) 0.4657(7) 0.3126(5) 0.024(3) Uani 1 1 d .
O21 O 1.0553(7) 0.2350(7) 0.4148(5) 0.021(3) Uani 1 1 d .
O22 O 0.8540(8) 0.4139(7) 0.1884(5) 0.025(3) Uani 1 1 d .
O23 O 1.0105(7) 0.0256(6) 0.2195(5) 0.014(2) Uani 1 1 d .
O24 O 0.9380(8) -0.1621(7) 0.1336(5) 0.022(3) Uani 1 1 d .
O25 O 1.2353(8) -0.0445(8) 0.3120(6) 0.028(3) Uani 1 1 d U
O26 O 0.8243(8) 0.3129(7) 0.2642(5) 0.024(3) Uani 1 1 d .
O27 O 0.5485(8) 0.0340(8) 0.1135(6) 0.030(3) Uani 1 1 d .
O28 O 1.0348(7) -0.1009(7) 0.2853(5) 0.020(3) Uani 1 1 d U
O29 O 0.7785(8) -0.3114(7) 0.0892(6) 0.029(3) Uani 1 1 d .
O30 O 1.0038(8) 0.1514(6) 0.0823(5) 0.018(2) Uani 1 1 d .
O31 O 0.8540(8) 0.2736(7) 0.3787(5) 0.025(3) Uani 1 1 d U
O32 O 0.6983(8) -0.1883(7) 0.1873(5) 0.021(3) Uani 1 1 d .
O33 O 1.2485(8) 0.1826(7) 0.1723(5) 0.019(3) Uani 1 1 d .
O34 O 0.6551(7) -0.0649(7) 0.0032(5) 0.023(3) Uani 1 1 d .
O35 O 0.9434(8) -0.0177(7) 0.3772(5) 0.024(3) Uani 1 1 d .
O36 O 1.1995(8) 0.4500(7) 0.1869(6) 0.029(3) Uani 1 1 d U
O37 O 0.7994(8) 0.2258(8) -0.0130(5) 0.026(3) Uani 1 1 d .
O38 O 0.8831(8) 0.1416(7) 0.4283(5) 0.023(3) Uani 1 1 d U
O39 O 1.0216(8) 0.4796(7) 0.1513(6) 0.027(3) Uani 1 1 d .
O40 O 1.1937(8) 0.2640(7) 0.3448(6) 0.027(3) Uani 1 1 d .
O41 O 1.2048(8) 0.0972(7) 0.2636(6) 0.027(3) Uani 1 1 d .
O42 O 0.9193(8) -0.0207(7) 0.0923(6) 0.025(3) Uani 1 1 d .
O43 O 0.8441(7) -0.0553(7) 0.2339(5) 0.018(2) Uani 1 1 d .
O44 O 1.1606(8) 0.4284(7) 0.3521(6) 0.025(3) Uani 1 1 d U
O45 O 0.7383(8) 0.0222(7) 0.3373(5) 0.024(3) Uani 1 1 d .
O46 O 1.0458(8) 0.3600(7) 0.2121(5) 0.022(3) Uani 1 1 d .
O47 O 1.1333(9) 0.4217(8) 0.0521(6) 0.039(3) Uani 1 1 d U
O48 O 0.6465(8) -0.0213(7) 0.2115(6) 0.027(3) Uani 1 1 d .
O49 O 0.8140(9) 0.4438(8) 0.3883(6) 0.035(3) Uani 1 1 d .
O50 O 0.6870(8) 0.3249(8) 0.0982(6) 0.029(3) Uani 1 1 d .
O51 O 1.2529(8) 0.3457(7) 0.2618(5) 0.025(3) Uani 1 1 d U
O52 O 0.5467(8) 0.1273(8) 0.2418(6) 0.034(3) Uani 1 1 d U
O53 O 1.3670(8) 0.2316(7) 0.2966(6) 0.031(3) Uani 1 1 d .
O54 O 1.0034(8) 0.2886(7) 0.3037(5) 0.022(3) Uani 1 1 d U
O55 O 0.6755(8) 0.3946(7) 0.2276(6) 0.032(3) Uani 1 1 d .
O56 O 0.7809(8) -0.1391(8) 0.3161(6) 0.029(3) Uani 1 1 d .
O57 O 1.0109(8) 0.4057(7) 0.4156(5) 0.029(3) Uani 1 1 d .
O58 O 1.0604(9) 0.1152(8) 0.4859(6) 0.040(3) Uani 1 1 d .
O59 O 1.1074(8) 0.5333(7) 0.2791(6) 0.025(3) Uani 1 1 d U
O60 O 0.9382(8) 0.5986(7) 0.2457(6) 0.031(3) Uani 1 1 d .
O61 O 1.1941(9) 0.3920(9) 0.4722(6) 0.038(3) Uani 1 1 d .
O62 O 1.3056(8) 0.5401(8) 0.3176(6) 0.034(3) Uani 1 1 d .
N1 N 1.3618(16) -0.0903(14) 0.1221(11) 0.082(7) Uani 1 1 d U
H1A H 1.3133 -0.1323 0.0926 0.098 Uiso 1 1 calc R
H1B H 1.4145 -0.0894 0.1025 0.098 Uiso 1 1 calc R
C1 C 1.3338(16) -0.0009(14) 0.1379(12) 0.055(6) Uani 1 1 d U
H1C H 1.3190 0.0141 0.0974 0.083 Uiso 1 1 calc R
H1D H 1.3862 0.0444 0.1681 0.083 Uiso 1 1 calc R
H1E H 1.2774 -0.0016 0.1588 0.083 Uiso 1 1 calc R
C2 C 1.383(2) -0.117(2) 0.1807(16) 0.110(11) Uani 1 1 d U
H2C H 1.4023 -0.1759 0.1684 0.165 Uiso 1 1 calc R
H2D H 1.3261 -0.1198 0.2008 0.165 Uiso 1 1 calc R
H2E H 1.4347 -0.0720 0.2122 0.165 Uiso 1 1 calc R
N2 N 1.3741(13) 0.3257(13) 0.1356(10) 0.066(6) Uani 1 1 d .
H2A H 1.4046 0.3801 0.1655 0.079 Uiso 1 1 calc R
H2B H 1.3176 0.3092 0.1477 0.079 Uiso 1 1 calc R
C3 C 1.4354(18) 0.2552(17) 0.1331(14) 0.077(8) Uani 1 1 d U
H3C H 1.4561 0.2539 0.1778 0.116 Uiso 1 1 calc R
H3D H 1.4914 0.2696 0.1144 0.116 Uiso 1 1 calc R
H3E H 1.3990 0.1961 0.1056 0.116 Uiso 1 1 calc R
C4 C 1.354(3) 0.334(3) 0.055(2) 0.197(17) Uani 1 1 d U
H4C H 1.3135 0.3792 0.0535 0.295 Uiso 1 1 calc R
H4D H 1.3214 0.2752 0.0234 0.295 Uiso 1 1 calc R
H4E H 1.4145 0.3513 0.0425 0.295 Uiso 1 1 calc R
N3 N 1.082(2) -0.391(2) 0.4487(17) 0.166(13) Uani 1 1 d DU
H3A H 1.0693 -0.4063 0.4846 0.199 Uiso 1 1 calc R
H3B H 1.0674 -0.4434 0.4139 0.199 Uiso 1 1 calc R
C5 C 1.009(2) -0.341(2) 0.4364(17) 0.119(12) Uani 1 1 d DU
H5C H 0.9467 -0.3788 0.4300 0.178 Uiso 1 1 calc R
H5D H 1.0152 -0.3249 0.3968 0.178 Uiso 1 1 calc R
H5E H 1.0153 -0.2865 0.4741 0.178 Uiso 1 1 calc R
C6 C 1.184(2) -0.371(3) 0.460(2) 0.187(16) Uani 1 1 d DU
H6A H 1.2100 -0.4235 0.4642 0.280 Uiso 1 1 calc R
H6B H 1.2072 -0.3197 0.5005 0.280 Uiso 1 1 calc R
H6C H 1.2049 -0.3551 0.4228 0.280 Uiso 1 1 calc R
N4 N 1.0492(15) -0.2888(12) 0.1767(9) 0.057(5) Uani 1 1 d .
H4A H 1.0388 -0.2310 0.1823 0.069 Uiso 1 1 calc R
H4B H 1.0002 -0.3176 0.1903 0.069 Uiso 1 1 calc R
C7 C 1.0414(19) -0.3361(15) 0.1026(11) 0.069(8) Uani 1 1 d .
H7A H 0.9782 -0.3355 0.0796 0.104 Uiso 1 1 calc R
H7B H 1.0505 -0.3986 0.0950 0.104 Uiso 1 1 calc R
H7C H 1.0903 -0.3045 0.0861 0.104 Uiso 1 1 calc R
C8 C 1.1377(16) -0.2829(16) 0.2217(14) 0.075(8) Uani 1 1 d .
H8A H 1.1314 -0.2514 0.2671 0.113 Uiso 1 1 calc R
H8B H 1.1910 -0.2496 0.2100 0.113 Uiso 1 1 calc R
H8C H 1.1495 -0.3437 0.2182 0.113 Uiso 1 1 calc R
N5 N 1.2110(18) 0.0173(17) 0.5304(10) 0.090(8) Uani 1 1 d .
H5A H 1.1766 0.0629 0.5322 0.108 Uiso 1 1 calc R
H5B H 1.1997 -0.0045 0.5641 0.108 Uiso 1 1 calc R
C9 C 1.174(2) -0.057(2) 0.4661(15) 0.100(10) Uani 1 1 d U
H9A H 1.1079 -0.0832 0.4651 0.150 Uiso 1 1 calc R
H9B H 1.2132 -0.1042 0.4616 0.150 Uiso 1 1 calc R
H9C H 1.1761 -0.0329 0.4296 0.150 Uiso 1 1 calc R
C10 C 1.306(3) 0.054(3) 0.542(2) 0.178(17) Uani 1 1 d U
H10A H 1.3246 0.0978 0.5860 0.267 Uiso 1 1 calc R
H10B H 1.3185 0.0833 0.5090 0.267 Uiso 1 1 calc R
H10C H 1.3442 0.0054 0.5380 0.267 Uiso 1 1 calc R
K1 K 0.5000 0.0000 0.0000 0.023(2) Uani 0.50 2 d SPU
Na1 Na 0.5230(8) 0.2066(8) 0.3495(6) 0.015(3) Uani 0.50 1 d PU
O1W O 0.5769(11) 0.1483(10) 0.0051(8) 0.061(5) Uani 0.95 1 d PU
O2W O 0.5995(15) 0.3443(14) 0.3382(11) 0.051(6) Uani 0.65 1 d PU
O3W O 0.440(3) 0.077(3) 0.373(2) 0.048(10) Uani 0.35 1 d PU
O4W O 1.533(2) -0.222(2) 0.0716(15) 0.039(8) Uani 0.40 1 d PU
O5W O 1.298(2) 0.191(2) 0.4491(16) 0.040(8) Uani 0.40 1 d PU
O6W O 0.819(2) 0.466(2) 0.0479(17) 0.045(9) Uani 0.40 1 d PU
O7W O 0.721(3) 0.621(3) 0.239(2) 0.058(12) Uani 0.35 1 d PU

loop_
_atom_site_aniso_label
_atom_site_aniso_U_11
_atom_site_aniso_U_22
_atom_site_aniso_U_33
_atom_site_aniso_U_23
_atom_site_aniso_U_13
_atom_site_aniso_U_12
W1 0.0188(4) 0.0152(3) 0.0161(4) 0.0040(3) 0.0031(3) 0.0036(3)
W2 0.0180(4) 0.0138(3) 0.0122(3) 0.0028(3) 0.0026(3) 0.0021(3)
W3 0.0155(3) 0.0162(3) 0.0140(4) 0.0025(3) 0.0025(3) 0.0011(3)
W4 0.0218(4) 0.0239(4) 0.0147(4) 0.0051(3) 0.0012(3) 0.0072(3)
W5 0.0166(4) 0.0139(3) 0.0137(4) 0.0017(3) 0.0026(3) 0.0009(3)
W6 0.0261(4) 0.0232(4) 0.0169(4) -0.0038(3) -0.0012(3) 0.0038(3)
W7 0.0178(4) 0.0217(4) 0.0177(4) 0.0010(3) -0.0006(3) 0.0020(3)
W8 0.0242(4) 0.0241(4) 0.0160(4) 0.0034(3) 0.0054(3) 0.0056(3)
W9 0.0283(4) 0.0275(4) 0.0125(4) 0.0037(3) 0.0027(3) 0.0083(3)
W10 0.0216(4) 0.0188(4) 0.0228(4) 0.0038(3) 0.0019(3) 0.0050(3)
W11 0.0172(4) 0.0213(4) 0.0181(4) 0.0029(3) 0.0031(3) 0.0023(3)
W12 0.0261(4) 0.0132(3) 0.0261(4) 0.0069(3) 0.0050(3) -0.0008(3)
W13 0.0253(4) 0.0140(3) 0.0187(4) 0.0048(3) 0.0057(3) -0.0008(3)
W14 0.0318(4) 0.0218(4) 0.0191(4) 0.0096(3) 0.0073(3) 0.0057(3)
W15 0.0261(4) 0.0186(4) 0.0199(4) -0.0017(3) 0.0027(3) 0.0048(3)
W16 0.0244(4) 0.0221(4) 0.0221(4) 0.0079(3) 0.0095(3) 0.0010(3)
W17 0.0261(4) 0.0158(4) 0.0299(4) 0.0000(3) -0.0005(3) -0.0039(3)
W18 0.0299(4) 0.0111(3) 0.0299(4) 0.0017(3) 0.0041(3) 0.0028(3)
Se1 0.0209(9) 0.0145(8) 0.0116(8) 0.0028(7) 0.0029(7) 0.0027(7)
Se2 0.0191(9) 0.0122(8) 0.0149(9) 0.0005(7) 0.0002(7) 0.0010(7)
O1 0.024(7) 0.023(6) 0.034(8) -0.001(6) 0.002(6) 0.010(5)
O2 0.030(6) 0.040(6) 0.033(6) 0.009(5) 0.021(5) -0.006(5)
O3 0.034(8) 0.050(8) 0.023(7) 0.014(6) 0.009(6) 0.009(6)
O4 0.015(2) 0.015(2) 0.015(2) 0.0044(12) 0.0030(11) 0.0023(11)
O5 0.022(6) 0.015(6) 0.018(6) 0.001(5) 0.002(5) -0.005(5)
O6 0.026(6) 0.010(5) 0.015(6) 0.007(5) 0.012(5) 0.004(5)
O7 0.010(6) 0.039(7) 0.019(6) 0.011(6) -0.001(5) 0.004(5)
O8 0.018(5) 0.022(5) 0.015(5) 0.000(4) -0.002(4) 0.000(4)
O9 0.014(5) 0.014(5) 0.017(5) 0.000(4) -0.004(4) 0.002(4)
O10 0.023(5) 0.013(5) 0.009(5) 0.000(4) 0.003(4) 0.001(4)
O11 0.017(5) 0.013(5) 0.023(6) 0.005(4) 0.009(4) -0.004(4)
O12 0.015(6) 0.021(6) 0.021(6) 0.007(5) 0.000(5) 0.004(5)
O13 0.025(6) 0.019(5) 0.019(5) 0.002(4) 0.007(5) 0.003(4)
O14 0.025(7) 0.021(6) 0.008(6) -0.006(5) 0.000(5) 0.000(5)
O15 0.025(6) 0.019(5) 0.029(6) 0.001(5) 0.012(5) 0.010(5)
O16 0.013(5) 0.017(5) 0.007(4) -0.003(4) 0.002(4) 0.000(4)
O17 0.011(6) 0.014(5) 0.018(6) 0.004(5) 0.001(5) -0.005(4)
O18 0.008(6) 0.030(6) 0.033(7) 0.013(6) 0.008(5) 0.005(5)
O19 0.030(7) 0.016(6) 0.031(7) 0.012(6) 0.010(6) -0.001(5)
O20 0.041(8) 0.010(6) 0.017(6) -0.003(5) 0.002(6) 0.011(5)
O21 0.016(6) 0.026(6) 0.017(6) 0.002(5) 0.005(5) -0.001(5)
O22 0.033(7) 0.015(6) 0.015(6) -0.004(5) 0.003(5) -0.007(5)
O23 0.020(6) 0.011(5) 0.008(5) 0.000(5) 0.000(5) 0.003(4)
O24 0.026(7) 0.022(6) 0.018(6) 0.008(5) 0.001(5) 0.010(5)
O25 0.028(6) 0.037(6) 0.025(6) 0.018(5) 0.003(5) 0.013(5)
O26 0.033(7) 0.017(6) 0.018(6) -0.002(5) 0.007(6) 0.007(5)
O27 0.018(6) 0.036(7) 0.024(7) -0.001(6) -0.010(5) 0.007(5)
O28 0.017(5) 0.018(5) 0.020(5) 0.004(4) -0.001(4) -0.002(4)
O29 0.027(7) 0.025(7) 0.026(7) -0.002(6) 0.007(6) -0.003(5)
O30 0.026(7) 0.009(5) 0.018(6) 0.002(5) 0.002(5) 0.002(5)
O31 0.033(6) 0.022(5) 0.015(5) -0.001(4) 0.010(5) 0.004(5)
O32 0.021(6) 0.020(6) 0.019(6) 0.000(5) 0.015(5) 0.001(5)
O33 0.023(6) 0.016(6) 0.023(6) 0.012(5) 0.005(5) 0.002(5)
O34 0.015(6) 0.031(7) 0.021(7) 0.009(6) 0.005(5) -0.003(5)
O35 0.021(6) 0.024(6) 0.021(7) 0.002(5) 0.001(5) 0.000(5)
O36 0.037(6) 0.018(5) 0.035(6) 0.015(5) 0.009(5) -0.004(5)
O37 0.023(7) 0.035(7) 0.013(6) 0.003(6) -0.002(5) -0.003(5)
O38 0.031(6) 0.023(5) 0.013(5) 0.007(4) -0.005(5) 0.006(5)
O39 0.035(7) 0.016(6) 0.031(7) 0.008(6) 0.010(6) 0.001(5)
O40 0.035(7) 0.022(6) 0.023(7) 0.002(5) 0.011(6) 0.006(5)
O41 0.027(7) 0.030(7) 0.023(7) 0.004(6) 0.010(6) 0.003(5)
O42 0.028(7) 0.024(6) 0.029(7) 0.018(6) 0.005(6) 0.006(5)
O43 0.020(6) 0.020(6) 0.008(6) 0.000(5) 0.003(5) -0.007(5)
O44 0.020(5) 0.019(5) 0.029(6) -0.001(5) 0.006(5) -0.002(4)
O45 0.039(7) 0.024(6) 0.014(6) 0.008(5) 0.011(6) 0.010(6)
O46 0.030(7) 0.010(5) 0.029(7) 0.006(5) 0.009(6) 0.007(5)
O47 0.036(6) 0.036(6) 0.048(7) 0.014(5) 0.019(6) -0.003(5)
O48 0.028(7) 0.019(6) 0.039(8) 0.013(6) 0.015(6) 0.001(5)
O49 0.034(8) 0.024(7) 0.040(8) -0.003(6) 0.009(6) 0.009(6)
O50 0.011(6) 0.031(7) 0.047(8) 0.017(6) 0.003(6) 0.006(5)
O51 0.024(6) 0.020(5) 0.020(6) -0.004(5) 0.000(5) -0.004(4)
O52 0.024(6) 0.044(6) 0.029(6) 0.001(5) 0.010(5) 0.004(5)
O53 0.021(7) 0.021(6) 0.038(8) -0.001(6) -0.006(6) -0.004(5)
O54 0.021(5) 0.029(6) 0.010(5) 0.003(4) 0.002(4) -0.002(5)
O55 0.032(7) 0.023(7) 0.039(8) 0.005(6) 0.008(6) 0.012(6)
O56 0.033(7) 0.042(8) 0.022(7) 0.021(6) 0.012(6) 0.007(6)
O57 0.038(8) 0.022(6) 0.018(7) -0.006(5) -0.003(6) 0.010(6)
O58 0.050(9) 0.038(8) 0.029(8) 0.006(6) 0.007(7) 0.012(7)
O59 0.024(6) 0.011(5) 0.038(6) 0.006(5) 0.005(5) -0.003(4)
O60 0.022(7) 0.021(6) 0.044(8) 0.003(6) 0.000(6) 0.008(5)
O61 0.042(8) 0.054(9) 0.013(7) 0.007(6) 0.007(6) 0.006(7)
O62 0.028(7) 0.025(7) 0.032(8) -0.004(6) -0.011(6) -0.007(5)
N1 0.091(10) 0.080(10) 0.077(10) 0.019(8) 0.023(8) 0.027(8)
C1 0.050(9) 0.054(9) 0.071(10) 0.031(8) 0.018(8) 0.004(7)
C2 0.113(14) 0.116(14) 0.110(14) 0.044(10) 0.021(9) 0.030(9)
N2 0.039(12) 0.075(14) 0.086(17) 0.027(13) 0.016(11) 0.009(10)
C3 0.069(11) 0.077(11) 0.087(12) 0.027(9) 0.015(9) 0.014(8)
C4 0.196(17) 0.197(17) 0.197(17) 0.063(6) 0.036(3) 0.035(3)
N3 0.161(16) 0.159(16) 0.170(16) 0.045(10) 0.011(10) 0.038(10)
C5 0.120(15) 0.113(14) 0.117(15) 0.025(9) 0.027(10) 0.022(10)
C6 0.187(16) 0.187(16) 0.187(16) 0.060(5) 0.034(3) 0.033(3)
N4 0.090(16) 0.041(11) 0.060(13) 0.037(11) 0.022(12) 0.021(11)
C7 0.13(2) 0.053(15) 0.062(17) 0.032(14) 0.060(17) 0.065(16)
C8 0.039(15) 0.069(18) 0.12(2) 0.043(18) -0.001(16) 0.004(13)
N5 0.12(2) 0.13(2) 0.037(13) 0.040(14) 0.005(14) 0.049(18)
C9 0.106(13) 0.105(13) 0.094(13) 0.034(9) 0.021(9) 0.032(9)
C10 0.178(17) 0.178(17) 0.178(17) 0.057(5) 0.032(3) 0.031(3)
K1 0.023(2) 0.023(2) 0.022(2) 0.0071(12) 0.0045(11) 0.0040(11)
Na1 0.010(5) 0.023(6) 0.012(6) 0.003(5) 0.001(4) 0.008(5)
O1W 0.060(8) 0.054(8) 0.058(8) 0.011(6) 0.016(7) -0.013(6)
O2W 0.042(9) 0.055(9) 0.055(10) 0.014(8) 0.012(8) 0.007(7)
O3W 0.048(13) 0.046(13) 0.054(13) 0.027(9) 0.008(9) 0.001(9)
O4W 0.031(11) 0.048(11) 0.032(11) 0.012(9) -0.001(8) -0.004(9)
O5W 0.036(11) 0.050(11) 0.039(11) 0.018(9) -0.002(8) 0.020(9)
O6W 0.055(12) 0.043(12) 0.044(12) 0.024(9) 0.009(9) 0.005(9)
O7W 0.060(15) 0.051(14) 0.065(14) 0.030(10) 0.007(9) -0.002(9)

loop_
_atom_type_symbol
_atom_type_description
_atom_type_scat_dispersion_real
_atom_type_scat_dispersion_imag
_atom_type_scat_source
C C 0.0033 0.0016 'International Tables Vol C Tables 4.2.6.8 and 6.1.1.4'
H H 0.0000 0.0000 'International Tables Vol C Tables 4.2.6.8 and 6.1.1.4'
N N 0.0061 0.0033 'International Tables Vol C Tables 4.2.6.8 and 6.1.1.4'
O O 0.0106 0.0060 'International Tables Vol C Tables 4.2.6.8 and 6.1.1.4'
W W -0.8490 6.8722 'International Tables Vol C Tables 4.2.6.8 and 6.1.1.4'
Se Se -0.0929 2.2259 'International Tables Vol C Tables 4.2.6.8 and 6.1.1.4'
Na Na 0.0362 0.0249 'International Tables Vol C Tables 4.2.6.8 and 6.1.1.4'
K K 0.2009 0.2494 'International Tables Vol C Tables 4.2.6.8 and 6.1.1.4'

loop_
_geom_angle_atom_site_label_1
_geom_angle_atom_site_label_2
_geom_angle_atom_site_label_3
_geom_angle
_geom_angle_site_symmetry_1
_geom_angle_site_symmetry_3
O37 W1 O15 102.3(5) . .
O37 W1 O4 99.7(5) . .
O15 W1 O4 94.8(5) . .
O37 W1 O10 94.6(5) . .
O15 W1 O10 94.4(5) . .
O4 W1 O10 160.9(4) . .
O37 W1 O30 158.8(4) . .
O15 W1 O30 97.8(4) . .
O4 W1 O30 85.2(4) . .
O10 W1 O30 77.0(4) . .
O37 W1 O12 85.1(4) . 2_755
O15 W1 O12 172.5(4) . 2_755
O4 W1 O12 84.8(4) . 2_755
O10 W1 O12 83.9(4) . 2_755
O30 W1 O12 74.8(4) . 2_755
O12 W2 O42 108.0(5) . .
O12 W2 O17 95.4(5) . .
O42 W2 O17 92.7(4) . .
O12 W2 O24 94.0(5) . .
O42 W2 O24 89.2(4) . .
O17 W2 O24 169.4(4) . .
O12 W2 O6 100.1(4) . .
O42 W2 O6 151.9(4) . .
O17 W2 O6 86.0(4) . .
O24 W2 O6 87.5(4) . .
O12 W2 O23 170.8(4) . .
O42 W2 O23 81.2(4) . .
O17 W2 O23 83.5(4) . .
O24 W2 O23 86.5(4) . .
O6 W2 O23 70.7(4) . .
O34 W3 O11 102.8(5) . .
O34 W3 O4 98.9(5) . .
O11 W3 O4 95.6(4) . .
O34 W3 O14 95.4(5) . .
O11 W3 O14 94.0(4) . .
O4 W3 O14 160.5(4) . .
O34 W3 O42 160.5(5) . .
O11 W3 O42 96.0(4) . .
O4 W3 O42 84.4(4) . .
O14 W3 O42 77.8(4) . .
O34 W3 O5 85.4(4) . 2_755
O11 W3 O5 171.8(4) . 2_755
O4 W3 O5 83.6(4) . 2_755
O14 W3 O5 84.5(4) . 2_755
O42 W3 O5 75.8(4) . 2_755
O34 W3 K1 27.5(3) . .
O11 W3 K1 77.5(3) . .
O4 W3 K1 90.9(3) . .
O14 W3 K1 107.8(3) . .
O42 W3 K1 171.5(3) . .
O5 W3 K1 110.7(3) 2_755 .
O25 W4 O8 102.5(5) . .
O25 W4 O41 97.8(5) . .
O8 W4 O41 88.4(4) . .
O25 W4 O6 99.8(5) . .
O8 W4 O6 157.5(4) . .
O41 W4 O6 91.2(4) . .
O25 W4 O28 98.6(5) . .
O8 W4 O28 85.6(4) . .
O41 W4 O28 163.4(4) . .
O6 W4 O28 88.5(4) . .
O25 W4 O23 172.0(4) . .
O8 W4 O23 85.5(4) . .
O41 W4 O23 82.2(4) . .
O6 W4 O23 72.3(4) . .
O28 W4 O23 81.9(4) . .
O5 W5 O30 108.6(5) . .
O5 W5 O17 95.8(4) . .
O30 W5 O17 93.2(4) . .
O5 W5 O33 100.5(5) . .
O30 W5 O33 150.8(4) . .
O17 W5 O33 86.6(4) . .
O5 W5 O13 93.3(4) . .
O30 W5 O13 88.7(4) . .
O17 W5 O13 169.6(4) . .
O33 W5 O13 86.7(4) . .
O5 W5 O16 170.0(4) . .
O30 W5 O16 81.4(4) . .
O17 W5 O16 83.8(4) . .
O33 W5 O16 69.5(4) . .
O13 W5 O16 86.4(4) . .
O61 W6 O57 99.7(5) . .
O61 W6 O21 98.6(5) . .
O57 W6 O21 93.1(5) . .
O61 W6 O40 102.1(5) . .
O57 W6 O40 157.9(5) . .
O21 W6 O40 87.8(4) . .
O61 W6 O44 98.0(5) . .
O57 W6 O44 88.4(5) . .
O21 W6 O44 162.8(4) . .
O40 W6 O44 84.4(4) . .
O61 W6 O54 173.1(5) . .
O57 W6 O54 73.5(4) . .
O21 W6 O54 82.7(4) . .
O40 W6 O54 84.7(4) . .
O44 W6 O54 81.3(4) . .
O53 W7 O40 103.3(5) . .
O53 W7 O33 100.1(5) . .
O40 W7 O33 156.1(5) . .
O53 W7 O41 98.8(5) . .
O40 W7 O41 89.2(5) . .
O33 W7 O41 91.8(4) . .
O53 W7 O51 96.7(5) . .
O40 W7 O51 85.8(5) . .
O33 W7 O51 86.9(4) . .
O41 W7 O51 164.5(5) . .
O53 W7 O16 171.1(5) . .
O40 W7 O16 85.3(4) . .
O33 W7 O16 71.1(4) . .
O41 W7 O16 83.1(4) . .
O51 W7 O16 81.8(4) . .
O1 W8 O18 107.4(5) . .
O1 W8 O31 97.5(5) . .
O18 W8 O31 93.1(5) . .
O1 W8 O45 93.9(5) . .
O18 W8 O45 89.4(5) . .
O31 W8 O45 167.0(5) . .
O1 W8 O38 104.1(5) . .
O18 W8 O38 148.4(4) . .
O31 W8 O38 85.7(5) . .
O45 W8 O38 85.5(4) . .
O1 W8 O9 173.2(4) . .
O18 W8 O9 79.3(4) . .
O31 W8 O9 83.1(4) . .
O45 W8 O9 84.8(4) . .
O38 W8 O9 69.2(4) . .
O58 W9 O21 98.3(5) . .
O58 W9 O38 100.6(5) . .
O21 W9 O38 92.7(4) . .
O58 W9 O8 101.7(5) . .
O21 W9 O8 88.1(4) . .
O38 W9 O8 157.3(4) . .
O58 W9 O35 97.5(5) . .
O21 W9 O35 163.9(4) . .
O38 W9 O35 87.4(4) . .
O8 W9 O35 85.7(4) . .
O58 W9 O9 174.0(5) . .
O21 W9 O9 82.6(4) . .
O38 W9 O9 73.4(4) . .
O8 W9 O9 84.2(4) . .
O35 W9 O9 82.0(4) . .
O55 W10 O50 101.4(5) . .
O55 W10 O7 100.2(5) . .
O50 W10 O7 99.4(5) . .
O55 W10 O22 96.0(5) . .
O50 W10 O22 94.6(5) . .
O7 W10 O22 156.0(4) . .
O55 W10 O26 88.9(5) . .
O50 W10 O26 167.8(4) . .
O7 W10 O26 85.2(4) . .
O22 W10 O26 77.5(4) . .
O55 W10 O15 173.5(5) . .
O50 W10 O15 83.6(5) . .
O7 W10 O15 83.0(4) . .
O22 W10 O15 79.3(4) . .
O26 W10 O15 85.7(4) . .
O52 W11 O27 102.2(5) . .
O52 W11 O7 99.6(5) . .
O27 W11 O7 99.1(5) . .
O52 W11 O48 97.1(5) . .
O27 W11 O48 94.5(5) . .
O7 W11 O48 155.6(4) . .
O52 W11 O18 89.3(5) . .
O27 W11 O18 166.6(4) . .
O7 W11 O18 85.5(4) . .
O48 W11 O18 77.1(4) . .
O52 W11 O11 172.7(5) . .
O27 W11 O11 84.4(5) . .
O7 W11 O11 82.2(4) . .
O48 W11 O11 79.1(4) . .
O18 W11 O11 83.8(4) . .
O52 W11 K1 112.7(4) . .
O27 W11 K1 15.8(4) . .
O7 W11 K1 85.6(3) . .
O48 W11 K1 104.1(3) . .
O18 W11 K1 157.4(3) . .
O11 W11 K1 74.4(3) . .
O47 W12 O10 102.1(5) . .
O47 W12 O13 103.4(5) . .
O10 W12 O13 89.9(4) . .
O47 W12 O39 100.7(5) . .
O10 W12 O39 91.4(5) . .
O13 W12 O39 155.0(5) . .
O47 W12 O36 98.5(5) . .
O10 W12 O36 159.3(4) . .
O13 W12 O36 83.6(5) . .
O39 W12 O36 86.4(5) . .
O47 W12 O46 169.1(5) . .
O10 W12 O46 86.5(4) . .
O13 W12 O46 83.1(4) . .
O39 W12 O46 72.1(4) . .
O36 W12 O46 73.2(4) . .
O29 W13 O14 101.2(5) . .
O29 W13 O24 103.2(5) . .
O14 W13 O24 89.3(4) . .
O29 W13 O32 101.5(5) . .
O14 W13 O32 91.4(4) . .
O24 W13 O32 154.6(4) . .
O29 W13 O19 99.8(5) . .
O14 W13 O19 158.9(4) . .
O24 W13 O19 84.0(4) . .
O32 W13 O19 86.3(5) . .
O29 W13 O43 170.2(4) . .
O14 W13 O43 86.6(4) . .
O24 W13 O43 82.7(4) . .
O32 W13 O43 72.0(4) . .
O19 W13 O43 72.8(4) . .
O3 W14 O35 103.0(5) . .
O3 W14 O28 102.4(5) . .
O35 W14 O28 86.4(5) . .
O3 W14 O19 101.5(5) . .
O35 W14 O19 155.5(4) . .
O28 W14 O19 88.7(4) . .
O3 W14 O56 101.2(5) . .
O35 W14 O56 89.0(5) . .
O28 W14 O56 156.4(4) . .
O19 W14 O56 86.0(5) . .
O3 W14 O43 169.2(5) . .
O35 W14 O43 85.3(4) . .
O28 W14 O43 84.8(4) . .
O19 W14 O43 70.4(4) . .
O56 W14 O43 71.7(4) . .
O49 W15 O26 107.3(5) . .
O49 W15 O31 96.3(5) . .
O26 W15 O31 92.4(5) . .
O49 W15 O20 95.6(5) . .
O26 W15 O20 89.1(5) . .
O31 W15 O20 166.9(4) . .
O49 W15 O57 103.2(5) . .
O26 W15 O57 149.5(4) . .
O31 W15 O57 86.0(5) . .
O20 W15 O57 86.1(5) . .
O49 W15 O54 173.1(5) . .
O26 W15 O54 79.6(4) . .
O31 W15 O54 83.1(4) . .
O20 W15 O54 84.4(4) . .
O57 W15 O54 69.9(4) . .
O2 W16 O48 102.7(5) . .
O2 W16 O45 102.5(5) . .
O48 W16 O45 91.3(5) . .
O2 W16 O32 100.8(5) . .
O48 W16 O32 91.0(5) . .
O45 W16 O32 155.4(5) . .
O2 W16 O56 97.5(5) . .
O48 W16 O56 159.8(5) . .
O45 W16 O56 83.7(5) . .
O32 W16 O56 85.7(5) . .
O2 W16 O43 169.1(5) . .
O48 W16 O43 85.9(4) . .
O45 W16 O43 83.7(4) . .
O32 W16 O43 72.0(4) . .
O56 W16 O43 74.1(4) . .
O62 W17 O44 102.6(5) . .
O62 W17 O59 100.6(5) . .
O44 W17 O59 89.8(5) . .
O62 W17 O51 102.6(5) . .
O44 W17 O51 85.3(5) . .
O59 W17 O51 156.8(5) . .
O62 W17 O36 101.0(5) . .
O44 W17 O36 156.4(5) . .
O59 W17 O36 86.2(5) . .
O51 W17 O36 89.3(5) . .
O62 W17 O46 169.0(5) . .
O44 W17 O46 84.9(4) . .
O59 W17 O46 71.2(4) . .
O51 W17 O46 85.8(4) . .
O36 W17 O46 71.8(4) . .
O60 W18 O22 101.7(5) . .
O60 W18 O20 103.8(5) . .
O22 W18 O20 90.0(5) . .
O60 W18 O39 98.5(5) . .
O22 W18 O39 93.0(5) . .
O20 W18 O39 156.4(4) . .
O60 W18 O59 97.9(5) . .
O22 W18 O59 160.4(4) . .
O20 W18 O59 84.3(5) . .
O39 W18 O59 85.1(5) . .
O60 W18 O46 167.6(5) . .
O22 W18 O46 87.9(4) . .
O20 W18 O46 83.8(4) . .
O39 W18 O46 72.9(4) . .
O59 W18 O46 72.9(4) . .
O9 Se1 O23 100.9(5) . .
O9 Se1 O43 99.8(5) . .
O23 Se1 O43 99.3(5) . .
O54 Se2 O16 102.0(5) . .
O54 Se2 O46 99.4(5) . .
O16 Se2 O46 97.9(5) . .
W8 O1 Na1 126.8(6) . .
W3 O4 W1 145.8(6) . .
W5 O5 W3 160.2(6) . 2_755
W4 O6 W2 120.0(5) . .
W11 O7 W10 162.7(6) . .
W4 O8 W9 150.8(6) . .
Se1 O9 W9 140.0(5) . .
Se1 O9 W8 115.5(5) . .
W9 O9 W8 95.6(4) . .
W12 O10 W1 155.3(6) . .
W3 O11 W11 144.7(6) . .
W2 O12 W1 159.6(6) . 2_755
W12 O13 W5 143.0(6) . .
W13 O14 W3 154.7(6) . .
W1 O15 W10 147.7(6) . .
Se2 O16 W7 138.0(5) . .
Se2 O16 W5 117.8(5) . .
W7 O16 W5 96.5(4) . .
W2 O17 W5 148.7(6) . .
W8 O18 W11 145.7(6) . .
W14 O19 W13 127.7(5) . .
W18 O20 W15 143.9(6) . .
W9 O21 W6 164.0(6) . .
W18 O22 W10 156.1(6) . .
Se1 O23 W4 137.2(5) . .
Se1 O23 W2 117.1(5) . .
W4 O23 W2 97.0(4) . .
W13 O24 W2 144.1(5) . .
W15 O26 W10 146.0(6) . .
W11 O27 K1 152.4(7) . .
W14 O28 W4 151.7(6) . .
W5 O30 W1 156.6(6) . .
W8 O31 W15 146.9(6) . .
W13 O32 W16 124.7(6) . .
W7 O33 W5 122.7(5) . .
W3 O34 K1 133.8(5) . .
W14 O35 W9 150.8(6) . .
W17 O36 W12 125.8(6) . .
W9 O38 W8 121.7(5) . .
W12 O39 W18 123.7(5) . .
W7 O40 W6 151.5(6) . .
W7 O41 W4 162.4(6) . .
W2 O42 W3 155.0(6) . .
Se1 O43 W16 125.6(5) . .
Se1 O43 W13 126.6(5) . .
W16 O43 W13 91.2(3) . .
Se1 O43 W14 123.8(5) . .
W16 O43 W14 89.2(3) . .
W13 O43 W14 89.0(3) . .
W17 O44 W6 153.0(6) . .
W16 O45 W8 142.6(6) . .
Se2 O46 W18 124.5(5) . .
Se2 O46 W12 126.6(5) . .
W18 O46 W12 91.3(3) . .
Se2 O46 W17 124.4(5) . .
W18 O46 W17 90.0(3) . .
W12 O46 W17 89.2(3) . .
W16 O48 W11 155.6(7) . .
W17 O51 W7 150.3(6) . .
W11 O52 Na1 148.5(7) . .
W7 O53 Na1 163.0(7) . 1_655
Se2 O54 W6 138.9(6) . .
Se2 O54 W15 116.8(5) . .
W6 O54 W15 96.0(4) . .
W14 O56 W16 125.0(5) . .
W6 O57 W15 120.5(5) . .
W17 O59 W18 125.9(5) . .
C2 N1 C1 112(2) . .
C2 N1 H1A 109.3 . .
C1 N1 H1A 109.3 . .
C2 N1 H1B 109.3 . .
C1 N1 H1B 109.3 . .
H1A N1 H1B 107.9 . .
N1 C1 H1C 109.5 . .
N1 C1 H1D 109.5 . .
H1C C1 H1D 109.5 . .
N1 C1 H1E 109.5 . .
H1C C1 H1E 109.5 . .
H1D C1 H1E 109.5 . .
N1 C2 H2C 109.5 . .
N1 C2 H2D 109.5 . .
H2C C2 H2D 109.5 . .
N1 C2 H2E 109.5 . .
H2C C2 H2E 109.5 . .
H2D C2 H2E 109.5 . .
C3 N2 C4 106(2) . .
C3 N2 H2A 110.5 . .
C4 N2 H2A 110.5 . .
C3 N2 H2B 110.5 . .
C4 N2 H2B 110.5 . .
H2A N2 H2B 108.7 . .
N2 C3 H3C 109.5 . .
N2 C3 H3D 109.5 . .
H3C C3 H3D 109.5 . .
N2 C3 H3E 109.5 . .
H3C C3 H3E 109.5 . .
H3D C3 H3E 109.5 . .
N2 C4 H4C 109.5 . .
N2 C4 H4D 109.5 . .
H4C C4 H4D 109.5 . .
N2 C4 H4E 109.5 . .
H4C C4 H4E 109.5 . .
H4D C4 H4E 109.5 . .
C6 N3 C5 134(4) . .
C6 N3 H3A 103.8 . .
C5 N3 H3A 103.8 . .
C6 N3 H3B 103.8 . .
C5 N3 H3B 103.8 . .
H3A N3 H3B 105.4 . .
N3 C5 H5C 109.5 . .
N3 C5 H5D 109.5 . .
H5C C5 H5D 109.5 . .
N3 C5 H5E 109.5 . .
H5C C5 H5E 109.5 . .
H5D C5 H5E 109.5 . .
N3 C6 H6A 109.5 . .
N3 C6 H6B 109.5 . .
H6A C6 H6B 109.5 . .
N3 C6 H6C 109.5 . .
H6A C6 H6C 109.5 . .
H6B C6 H6C 109.5 . .
C8 N4 C7 119(2) . .
C8 N4 H4A 107.5 . .
C7 N4 H4A 107.5 . .
C8 N4 H4B 107.5 . .
C7 N4 H4B 107.5 . .
H4A N4 H4B 107.0 . .
N4 C7 H7A 109.5 . .
N4 C7 H7B 109.5 . .
H7A C7 H7B 109.5 . .
N4 C7 H7C 109.5 . .
H7A C7 H7C 109.5 . .
H7B C7 H7C 109.5 . .
N4 C8 H8A 109.5 . .
N4 C8 H8B 109.5 . .
H8A C8 H8B 109.5 . .
N4 C8 H8C 109.5 . .
H8A C8 H8C 109.5 . .
H8B C8 H8C 109.5 . .
C10 N5 C9 116(3) . .
C10 N5 H5A 108.3 . .
C9 N5 H5A 108.3 . .
C10 N5 H5B 108.3 . .
C9 N5 H5B 108.3 . .
H5A N5 H5B 107.4 . .
N5 C9 H9A 109.5 . .
N5 C9 H9B 109.5 . .
H9A C9 H9B 109.5 . .
N5 C9 H9C 109.5 . .
H9A C9 H9C 109.5 . .
H9B C9 H9C 109.5 . .
N5 C10 H10A 109.5 . .
N5 C10 H10B 109.5 . .
H10A C10 H10B 109.5 . .
N5 C10 H10C 109.5 . .
H10A C10 H10C 109.5 . .
H10B C10 H10C 109.5 . .
O27 K1 O27 179.999(2) 2_655 .
O27 K1 O1W 91.0(5) 2_655 2_655
O27 K1 O1W 89.0(5) . 2_655
O27 K1 O1W 89.0(5) 2_655 .
O27 K1 O1W 91.0(5) . .
O1W K1 O1W 180.0(3) 2_655 .
O27 K1 O34 79.2(4) 2_655 2_655
O27 K1 O34 100.8(4) . 2_655
O1W K1 O34 94.6(5) 2_655 2_655
O1W K1 O34 85.4(5) . 2_655
O27 K1 O34 100.8(4) 2_655 .
O27 K1 O34 79.2(4) . .
O1W K1 O34 85.4(5) 2_655 .
O1W K1 O34 94.6(5) . .
O34 K1 O34 180.0 2_655 .
O27 K1 W11 11.8(3) 2_655 2_655
O27 K1 W11 168.2(3) . 2_655
O1W K1 W11 80.4(4) 2_655 2_655
O1W K1 W11 99.6(4) . 2_655
O34 K1 W11 75.0(2) 2_655 2_655
O34 K1 W11 105.0(2) . 2_655
O27 K1 W11 168.2(3) 2_655 .
O27 K1 W11 11.8(3) . .
O1W K1 W11 99.6(4) 2_655 .
O1W K1 W11 80.4(4) . .
O34 K1 W11 105.0(2) 2_655 .
O34 K1 W11 75.0(2) . .
W11 K1 W11 180.0 2_655 .
O27 K1 W3 65.5(3) 2_655 2_655
O27 K1 W3 114.5(3) . 2_655
O1W K1 W3 82.4(4) 2_655 2_655
O1W K1 W3 97.6(4) . 2_655
O34 K1 W3 18.6(2) 2_655 2_655
O34 K1 W3 161.4(2) . 2_655
W11 K1 W3 59.066(13) 2_655 2_655
W11 K1 W3 120.934(13) . 2_655
O27 K1 W3 114.5(3) 2_655 .
O27 K1 W3 65.5(3) . .
O1W K1 W3 97.6(4) 2_655 .
O1W K1 W3 82.4(4) . .
O34 K1 W3 161.4(2) 2_655 .
O34 K1 W3 18.6(2) . .
W11 K1 W3 120.934(13) 2_655 .
W11 K1 W3 59.066(14) . .
W3 K1 W3 180.0 2_655 .
O52 Na1 O2W 89.2(7) . .
O52 Na1 O3W 97.7(11) . .
O2W Na1 O3W 173.1(12) . .
O52 Na1 O53 87.8(5) . 1_455
O2W Na1 O53 89.0(7) . 1_455
O3W Na1 O53 90.3(10) . 1_455
O52 Na1 O1 90.7(5) . .
O2W Na1 O1 88.2(7) . .
O3W Na1 O1 92.6(10) . .
O53 Na1 O1 176.9(6) 1_455 .

loop_
_geom_bond_atom_site_label_1
_geom_bond_atom_site_label_2
_geom_bond_distance
_geom_bond_site_symmetry_2
W1 O37 1.727(11) .
W1 O15 1.752(10) .
W1 O4 1.907(10) .
W1 O10 1.967(10) .
W1 O30 2.135(10) .
W1 O12 2.211(10) 2_755
W2 O12 1.736(10) .
W2 O42 1.793(10) .
W2 O17 1.883(9) .
W2 O24 1.937(11) .
W2 O6 1.976(10) .
W2 O23 2.272(9) .
W3 O34 1.743(11) .
W3 O11 1.777(10) .
W3 O4 1.907(10) .
W3 O14 1.992(10) .
W3 O42 2.138(11) .
W3 O5 2.189(10) 2_755
W4 O25 1.715(10) .
W4 O8 1.907(10) .
W4 O41 1.919(11) .
W4 O6 1.927(10) .
W4 O28 1.946(10) .
W4 O23 2.242(9) .
W5 O5 1.771(10) .
W5 O30 1.782(10) .
W5 O17 1.896(9) .
W5 O33 1.952(11) .
W5 O13 1.955(10) .
W5 O16 2.286(9) .
W6 O61 1.702(12) .
W6 O57 1.909(11) .
W6 O21 1.929(10) .
W6 O40 1.931(10) .
W6 O44 1.952(11) .
W6 O54 2.239(10) .
W7 O53 1.696(11) .
W7 O40 1.894(11) .
W7 O33 1.904(10) .
W7 O41 1.917(11) .
W7 O51 1.951(11) .
W7 O16 2.249(10) .
W8 O1 1.731(11) .
W8 O18 1.770(11) .
W8 O31 1.869(11) .
W8 O45 1.966(11) .
W8 O38 1.976(10) .
W8 O9 2.358(10) .
W9 O58 1.684(12) .
W9 O21 1.904(10) .
W9 O38 1.910(11) .
W9 O8 1.927(10) .
W9 O35 1.960(11) .
W9 O9 2.219(10) .
W10 O55 1.720(11) .
W10 O50 1.726(12) .
W10 O7 1.919(11) .
W10 O22 1.991(11) .
W10 O26 2.150(11) .
W10 O15 2.289(10) .
W11 O52 1.715(11) .
W11 O27 1.722(11) .
W11 O7 1.893(11) .
W11 O48 2.014(10) .
W11 O18 2.163(11) .
W11 O11 2.272(10) .
W12 O47 1.693(12) .
W12 O10 1.873(10) .
W12 O13 1.878(10) .
W12 O39 1.932(11) .
W12 O36 1.954(12) .
W12 O46 2.412(11) .
W13 O29 1.734(11) .
W13 O14 1.863(10) .
W13 O24 1.893(11) .
W13 O32 1.922(10) .
W13 O19 1.938(11) .
W13 O43 2.404(10) .
W14 O3 1.699(11) .
W14 O35 1.890(11) .
W14 O28 1.896(10) .
W14 O19 1.910(11) .
W14 O56 1.916(11) .
W14 O43 2.521(10) .
W15 O49 1.734(11) .
W15 O26 1.782(11) .
W15 O31 1.911(11) .
W15 O20 1.946(11) .
W15 O57 2.001(11) .
W15 O54 2.329(10) .
W16 O2 1.718(11) .
W16 O48 1.835(11) .
W16 O45 1.872(11) .
W16 O32 1.942(10) .
W16 O56 1.970(11) .
W16 O43 2.387(10) .
W17 O62 1.728(11) .
W17 O44 1.887(11) .
W17 O59 1.891(10) .
W17 O51 1.908(10) .
W17 O36 1.916(11) .
W17 O46 2.497(11) .
W18 O60 1.726(10) .
W18 O22 1.856(11) .
W18 O20 1.878(11) .
W18 O39 1.945(11) .
W18 O59 1.975(11) .
W18 O46 2.370(9) .
Se1 O9 1.685(10) .
Se1 O23 1.707(10) .
Se1 O43 1.724(10) .
Se2 O54 1.678(10) .
Se2 O16 1.695(9) .
Se2 O46 1.737(10) .
O1 Na1 2.556(15) .
O5 W3 2.189(10) 2_755
O12 W1 2.211(10) 2_755
O27 K1 2.291(11) .
O34 K1 2.522(10) .
O52 Na1 2.337(16) .
O53 Na1 2.463(15) 1_655
N1 C2 1.43(3) .
N1 C1 1.44(2) .
N1 H1A 0.9000 .
N1 H1B 0.9000 .
C1 H1C 0.9600 .
C1 H1D 0.9600 .
C1 H1E 0.9600 .
C2 H2C 0.9600 .
C2 H2D 0.9600 .
C2 H2E 0.9600 .
N2 C3 1.47(3) .
N2 C4 1.75(4) .
N2 H2A 0.9000 .
N2 H2B 0.9000 .
C3 H3C 0.9600 .
C3 H3D 0.9600 .
C3 H3E 0.9600 .
C4 H4C 0.9600 .
C4 H4D 0.9600 .
C4 H4E 0.9600 .
N3 C6 1.401(10) .
N3 C5 1.404(10) .
N3 H3A 0.9000 .
N3 H3B 0.9000 .
C5 H5C 0.9600 .
C5 H5D 0.9600 .
C5 H5E 0.9600 .
C6 H6A 0.9600 .
C6 H6B 0.9600 .
C6 H6C 0.9600 .
N4 C8 1.44(3) .
N4 C7 1.50(3) .
N4 H4A 0.9000 .
N4 H4B 0.9000 .
C7 H7A 0.9600 .
C7 H7B 0.9600 .
C7 H7C 0.9600 .
C8 H8A 0.9600 .
C8 H8B 0.9600 .
C8 H8C 0.9600 .
N5 C10 1.35(4) .
N5 C9 1.48(3) .
N5 H5A 0.9000 .
N5 H5B 0.9000 .
C9 H9A 0.9600 .
C9 H9B 0.9600 .
C9 H9C 0.9600 .
C10 H10A 0.9600 .
C10 H10B 0.9600 .
C10 H10C 0.9600 .
K1 O27 2.291(11) 2_655
K1 O1W 2.374(15) 2_655
K1 O1W 2.375(15) .
K1 O34 2.522(10) 2_655
Na1 O2W 2.36(2) .
Na1 O3W 2.41(4) .
Na1 O53 2.463(15) 1_455

loop_
_platon_squeeze_void_nr
_platon_squeeze_void_average_x
_platon_squeeze_void_average_y
_platon_squeeze_void_average_z
_platon_squeeze_void_volume
_platon_squeeze_void_count_electrons
1 0.500 0.440 0.621 899.2 99.7
